data_4501983
loop_
_publ_author_name
'Hu, Jin-Song'
'Shang, Yong-Jia'
'Yao, Xiao-Qiang'
'Qin, Ling'
'Li, Yi-Zhi'
'Guo, Zi-Jian'
'Zheng, He-Gen'
'Xue, Zi-Ling'

_publ_section_title
;
 Syntheses, Structures, and Photochemical Properties of Six New
 Metal&#x2212;Organic Frameworks Based on Aromatic Dicarboxylate Acids and
 V-Shaped Imidazole Ligands
;
_journal_issue 9
_journal_name_full 'Crystal Growth &amp; Design'
_journal_page_first 4135
_journal_paper_doi 10.1021/cg1008208
_journal_volume 10
_journal_year 2010
_chemical_formula_moiety 'C54 H44 Co2 N9 O13'
_chemical_formula_sum 'C54 H44 Co2 N9 O13'
_chemical_formula_weight 1144.84
_chemical_name_systematic
; 
 ? 
;
_space_group_IT_number 142
_symmetry_cell_setting tetragonal
_symmetry_space_group_name_Hall '-I 4bd 2c'
_symmetry_space_group_name_H-M 'I 41/a c d :2'
_atom_sites_solution_hydrogens geom
_atom_sites_solution_primary direct
_atom_sites_solution_secondary difmap
_audit_creation_method SHELXL-97
_cell_angle_alpha 90.00
_cell_angle_beta 90.00
_cell_angle_gamma 90.00
_cell_formula_units_Z 16
_cell_length_a 18.4905(17)
_cell_length_b 18.4905(17)
_cell_length_c 61.775(8)
_cell_measurement_reflns_used 967
_cell_measurement_temperature 173(2)
_cell_measurement_theta_max 19.11
_cell_measurement_theta_min 2.33
_cell_volume 21121(4)
_computing_cell_refinement 'SMART (Bruker, 2000)'
_computing_data_collection 'SMART (Bruker, 2000)'
_computing_data_reduction 'SMART (Bruker, 2000)'
_computing_molecular_graphics SHELXTL
_computing_publication_material SHELXTL
_computing_structure_refinement 'SHELXL-97 (Sheldrick, 1997)'
_computing_structure_solution 'SHELXS-97 (Sheldrick, 1990)'
_diffrn_ambient_temperature 173(2)
_diffrn_measured_fraction_theta_full 0.992
_diffrn_measured_fraction_theta_max 0.992
_diffrn_measurement_device_type 'CCD area detector'
_diffrn_measurement_method 'phi and omega scans'
_diffrn_radiation_monochromator graphite
_diffrn_radiation_source 'fine-focus sealed tube'
_diffrn_radiation_type MoK\a
_diffrn_radiation_wavelength 0.71073
_diffrn_reflns_av_R_equivalents 0.0825
_diffrn_reflns_av_sigmaI/netI 0.0568
_diffrn_reflns_limit_h_max 21
_diffrn_reflns_limit_h_min -21
_diffrn_reflns_limit_k_max 10
_diffrn_reflns_limit_k_min -21
_diffrn_reflns_limit_l_max 73
_diffrn_reflns_limit_l_min -70
_diffrn_reflns_number 48675
_diffrn_reflns_theta_full 25.00
_diffrn_reflns_theta_max 25.00
_diffrn_reflns_theta_min 2.48
_exptl_absorpt_coefficient_mu 0.702
_exptl_absorpt_correction_T_max 0.839
_exptl_absorpt_correction_T_min 0.822
_exptl_absorpt_correction_type multi-scan
_exptl_absorpt_process_details 'SADABS; Bruker, 2000'
_exptl_crystal_colour colorless
_exptl_crystal_density_diffrn 1.440
_exptl_crystal_density_method 'not measured'
_exptl_crystal_description block
_exptl_crystal_F_000 9424
_exptl_crystal_size_max 0.28
_exptl_crystal_size_mid 0.27
_exptl_crystal_size_min 0.25
_refine_diff_density_max 0.595
_refine_diff_density_min -0.589
_refine_diff_density_rms 0.073
_refine_ls_extinction_method none
_refine_ls_goodness_of_fit_ref 1.102
_refine_ls_hydrogen_treatment constr
_refine_ls_matrix_type full
_refine_ls_number_parameters 381
_refine_ls_number_reflns 4613
_refine_ls_number_restraints 53
_refine_ls_restrained_S_all 1.170
_refine_ls_R_factor_all 0.1116
_refine_ls_R_factor_gt 0.0775
_refine_ls_shift/su_max 0.000
_refine_ls_shift/su_mean 0.000
_refine_ls_structure_factor_coef Fsqd
_refine_ls_weighting_details 'calc w=1/[\s^2^(Fo^2^)+(0.0979P)^2^+5.8411P] where P=(Fo^2^+2Fc^2^)/3'
_refine_ls_weighting_scheme calc
_refine_ls_wR_factor_gt 0.1767
_refine_ls_wR_factor_ref 0.1942
_reflns_number_gt 3208
_reflns_number_total 4613
_reflns_threshold_expression >2sigma(I)
_cod_data_source_file cg1008208_si_002.cif
_cod_data_source_block 1
_cod_depositor_comments
;
The following automatic conversions were performed:

'_symmetry_cell_setting' value 'Tetragonal' changed to 'tetragonal'
according to /home/saulius/struct/CIF-dictionaries/cif_core.dic
dictionary named 'cif_core.dic' version 2.4.2 from 2011-04-26.

Automatic conversion script
Id: cif_fix_values 1715 2011-07-08 13:25:40Z adriana 
;
_cod_original_sg_symbol_H-M 'I 41/a c d'
_cod_database_code 4501983

loop_
_symmetry_equiv_pos_as_xyz
'x, y, z'
'-y+1/4, x+3/4, z+1/4'
'-x, -y+1/2, z'
'y+1/4, -x+1/4, z+3/4'
'x, -y, -z+1/2'
'-x+1/2, y, -z'
'y+3/4, x+1/4, -z+1/4'
'-y+1/4, -x+1/4, -z+1/4'
'x+1/2, y+1/2, z+1/2'
'-y+3/4, x+5/4, z+3/4'
'-x+1/2, -y+1, z+1/2'
'y+3/4, -x+3/4, z+5/4'
'x+1/2, -y+1/2, -z+1'
'-x+1, y+1/2, -z+1/2'
'y+5/4, x+3/4, -z+3/4'
'-y+3/4, -x+3/4, -z+3/4'
'-x, -y, -z'
'y-1/4, -x-3/4, -z-1/4'
'x, y-1/2, -z'
'-y-1/4, x-1/4, -z-3/4'
'-x, y, z-1/2'
'x-1/2, -y, z'
'-y-3/4, -x-1/4, z-1/4'
'y-1/4, x-1/4, z-1/4'
'-x+1/2, -y+1/2, -z+1/2'
'y+1/4, -x-1/4, -z+1/4'
'x+1/2, y, -z+1/2'
'-y+1/4, x+1/4, -z-1/4'
'-x+1/2, y+1/2, z'
'x, -y+1/2, z+1/2'
'-y-1/4, -x+1/4, z+1/4'
'y+1/4, x+1/4, z+1/4'

loop_
_atom_site_label
_atom_site_type_symbol
_atom_site_fract_x
_atom_site_fract_y
_atom_site_fract_z
_atom_site_U_iso_or_equiv
_atom_site_adp_type
_atom_site_occupancy
_atom_site_symmetry_multiplicity
_atom_site_calc_flag
_atom_site_refinement_flags
_atom_site_disorder_assembly
_atom_site_disorder_group
O6 O 0.5608(4) 0.4462(2) 0.00517(9) 0.143(2) Uani 1 1 d . . .
H6C H 0.5161 0.4453 0.0020 0.171 Uiso 1 1 d RD . .
H6D H 0.5631 0.4463 0.0189 0.171 Uiso 1 1 d R . .
C1 C 0.5289(3) 0.4217(3) 0.06463(9) 0.0497(14) Uani 1 1 d . A .
C2 C 0.4581(3) 0.4600(3) 0.06655(9) 0.0494(13) Uani 1 1 d . . .
C3 C 0.4350(3) 0.5066(3) 0.05042(9) 0.0579(15) Uani 1 1 d . . .
H3 H 0.4645 0.5148 0.0381 0.069 Uiso 1 1 calc R . .
C4 C 0.3686(3) 0.5416(3) 0.05230(11) 0.0602(16) Uani 1 1 d . . .
H4 H 0.3527 0.5728 0.0410 0.072 Uiso 1 1 calc R . .
C5 C 0.3264(3) 0.5319(3) 0.06986(11) 0.0608(16) Uani 1 1 d . . .
C6 C 0.3495(3) 0.4852(4) 0.08616(11) 0.0710(18) Uani 1 1 d . . .
H6 H 0.3199 0.4779 0.0985 0.085 Uiso 1 1 calc R . .
C7 C 0.4146(3) 0.4497(3) 0.08455(10) 0.0597(15) Uani 1 1 d . . .
H7 H 0.4297 0.4180 0.0958 0.072 Uiso 1 1 calc R . .
C8 C 0.2562(4) 0.5717(4) 0.07239(16) 0.079(2) Uani 1 1 d . . .
C9 C 0.6252(3) 0.2843(3) 0.02159(8) 0.0542(15) Uani 1 1 d . A .
H9 H 0.6417 0.3283 0.0154 0.065 Uiso 1 1 calc R . .
C12 C 0.6027(3) 0.2216(3) -0.01310(8) 0.0542(15) Uani 1 1 d . A .
C13 C 0.6461(3) 0.2647(3) -0.02544(8) 0.0622(16) Uani 1 1 d . . .
H13 H 0.6785 0.2978 -0.0188 0.075 Uiso 1 1 calc R . .
C14 C 0.6427(4) 0.2597(3) -0.04768(8) 0.0660(17) Uani 1 1 d . . .
H14 H 0.6714 0.2908 -0.0564 0.079 Uiso 1 1 calc R . .
C15 C 0.5590(4) 0.1741(3) -0.02304(9) 0.0700(18) Uani 1 1 d . . .
H15 H 0.5282 0.1447 -0.0144 0.084 Uiso 1 1 calc R . .
C16 C 0.5569(4) 0.1662(3) -0.04501(9) 0.0709(19) Uani 1 1 d . . .
H16 H 0.5271 0.1305 -0.0515 0.085 Uiso 1 1 calc R . .
C17 C 0.5983(3) 0.2104(3) -0.05720(9) 0.0596(16) Uani 1 1 d . . .
C18 C 0.5752(4) 0.1499(3) -0.09089(8) 0.0625(17) Uani 1 1 d . . .
C19 C 0.5100(4) 0.1478(3) -0.10079(10) 0.0719(18) Uani 1 1 d . . .
H19 H 0.4764 0.1860 -0.0987 0.086 Uiso 1 1 calc R . .
C20 C 0.6225(4) 0.0943(4) -0.09309(9) 0.075(2) Uani 1 1 d . . .
H20 H 0.6671 0.0952 -0.0855 0.090 Uiso 1 1 calc R . .
C21 C 0.7307(3) 0.2677(3) 0.10108(9) 0.0603(16) Uani 1 1 d . A .
H21 H 0.7740 0.2895 0.0960 0.072 Uiso 1 1 calc R . .
C22 C 0.6218(3) 0.2350(4) 0.10387(8) 0.0575(15) Uani 1 1 d . A .
H22 H 0.5716 0.2295 0.1011 0.069 Uiso 1 1 calc R . .
C23 C 0.6568(3) 0.2041(4) 0.12038(8) 0.0594(16) Uani 1 1 d . A .
H23 H 0.6369 0.1732 0.1311 0.071 Uiso 1 1 calc R . .
C24 C 0.7863(3) 0.2089(3) 0.13291(7) 0.0489(14) Uani 1 1 d . A .
C25 C 0.7860(3) 0.1438(4) 0.14355(9) 0.0653(17) Uani 1 1 d . . .
H25 H 0.7470 0.1108 0.1418 0.078 Uiso 1 1 calc R . .
C26 C 0.8403(3) 0.2577(4) 0.13612(9) 0.0646(16) Uani 1 1 d . . .
H26 H 0.8384 0.3037 0.1293 0.078 Uiso 1 1 calc R . .
C27 C 0.717(2) 0.4554(10) 1.0100(6) 0.28(2) Uani 0.50 1 d PDU . .
H27A H 0.6821 0.4519 1.0215 0.339 Uiso 0.50 1 d PR . .
C28 C 0.7837(14) 0.5540(16) 0.9792(3) 0.193(11) Uani 0.50 1 d PDU . .
H28A H 0.7950 0.6044 0.9808 0.290 Uiso 0.50 1 d PR . .
H28B H 0.8272 0.5275 0.9762 0.290 Uiso 0.50 1 d PR . .
H28C H 0.7502 0.5478 0.9675 0.290 Uiso 0.50 1 d PR . .
Co1 Co 0.64310(4) 0.34493(4) 0.066752(10) 0.0467(3) Uani 1 1 d . . .
N1 N 0.6214(3) 0.2742(2) 0.04234(7) 0.0586(13) Uani 1 1 d . . .
N2 N 0.6044(3) 0.2289(3) 0.00995(7) 0.0647(14) Uani 1 1 d . . .
N3 N 0.6676(2) 0.2754(3) 0.09165(7) 0.0534(12) Uani 1 1 d . . .
N4 N 0.7272(2) 0.2259(2) 0.11864(6) 0.0506(11) Uani 1 1 d . . .
N5 N 0.7500 0.5224(13) 1.0000 0.235(8) Uani 1 2 d SDU . .
O1 O 0.5451(2) 0.3751(2) 0.07862(6) 0.0561(10) Uani 1 1 d . . .
O2 O 0.5710(2) 0.4353(2) 0.04949(7) 0.0706(12) Uani 1 1 d . . .
O3 O 0.2205(3) 0.5660(3) 0.08911(11) 0.117(2) Uani 1 1 d . . .
O4 O 0.2361(2) 0.6121(2) 0.05694(9) 0.0785(14) Uani 1 1 d . . .
O5 O 0.5969(3) 0.2118(2) -0.07975(6) 0.0874(16) Uani 1 1 d . . .
O7 O 0.7500 0.4054(9) 1.0000 0.234(7) Uani 1 2 d SDU . .
C11 C 0.6078(12) 0.1676(8) 0.0250(2) 0.063(5) Uani 0.48(2) 1 d PU A 1
H11A H 0.6022 0.1179 0.0215 0.076 Uiso 0.48(2) 1 calc PR A 1
C10 C 0.6203(13) 0.1956(9) 0.0445(2) 0.069(5) Uani 0.48(2) 1 d PU A 1
H10A H 0.6273 0.1691 0.0575 0.082 Uiso 0.48(2) 1 calc PR A 1
C11' C 0.5624(13) 0.1893(11) 0.0242(2) 0.086(6) Uani 0.52(2) 1 d PU A 2
H11B H 0.5300 0.1510 0.0208 0.104 Uiso 0.52(2) 1 calc PR A 2
C10' C 0.5772(12) 0.2167(10) 0.0439(2) 0.078(5) Uani 0.52(2) 1 d PU A 2
H10B H 0.5589 0.1980 0.0571 0.094 Uiso 0.52(2) 1 calc PR A 2

loop_
_atom_site_aniso_label
_atom_site_aniso_U_11
_atom_site_aniso_U_22
_atom_site_aniso_U_33
_atom_site_aniso_U_23
_atom_site_aniso_U_13
_atom_site_aniso_U_12
O6 0.176(6) 0.167(6) 0.085(4) 0.002(4) -0.017(4) 0.009(6)
C1 0.048(3) 0.046(3) 0.055(3) -0.012(3) -0.014(3) -0.002(3)
C2 0.048(3) 0.042(3) 0.058(3) -0.003(3) -0.015(3) -0.003(3)
C3 0.058(4) 0.051(3) 0.065(4) 0.004(3) -0.004(3) -0.004(3)
C4 0.048(4) 0.046(3) 0.087(4) 0.014(3) -0.008(3) 0.001(3)
C5 0.039(3) 0.047(3) 0.096(5) 0.010(3) -0.003(3) -0.004(3)
C6 0.055(4) 0.069(4) 0.089(5) 0.010(4) 0.012(3) 0.001(3)
C7 0.051(4) 0.059(4) 0.069(4) 0.012(3) -0.008(3) 0.005(3)
C8 0.044(4) 0.043(4) 0.149(7) 0.007(4) 0.004(4) -0.008(3)
C9 0.077(4) 0.045(3) 0.040(3) -0.001(2) -0.004(3) -0.012(3)
C12 0.073(4) 0.049(3) 0.041(3) -0.008(2) 0.001(3) -0.017(3)
C13 0.082(4) 0.056(4) 0.049(3) -0.010(3) 0.002(3) -0.030(3)
C14 0.097(5) 0.060(4) 0.040(3) -0.006(3) 0.004(3) -0.034(4)
C15 0.091(5) 0.067(4) 0.051(3) -0.003(3) 0.007(3) -0.033(4)
C16 0.092(5) 0.071(4) 0.050(3) -0.012(3) -0.008(3) -0.036(4)
C17 0.090(5) 0.048(3) 0.041(3) -0.002(3) -0.008(3) -0.017(3)
C18 0.107(5) 0.045(4) 0.036(3) 0.000(3) -0.009(3) -0.018(4)
C19 0.095(5) 0.054(4) 0.066(4) -0.013(3) -0.010(4) 0.002(4)
C20 0.095(5) 0.079(5) 0.051(4) 0.002(3) -0.029(3) -0.022(4)
C21 0.045(3) 0.086(5) 0.050(3) 0.016(3) -0.002(3) 0.004(3)
C22 0.044(3) 0.086(5) 0.043(3) -0.003(3) -0.005(3) -0.006(3)
C23 0.048(3) 0.089(5) 0.041(3) 0.000(3) -0.002(3) -0.019(3)
C24 0.049(3) 0.066(4) 0.031(2) 0.005(2) 0.001(2) 0.005(3)
C25 0.063(4) 0.079(5) 0.055(3) 0.013(3) -0.001(3) -0.002(3)
C26 0.049(4) 0.075(4) 0.069(4) 0.017(3) -0.010(3) 0.000(3)
C27 0.28(2) 0.29(2) 0.28(2) 0.008(11) 0.024(11) -0.008(11)
C28 0.195(14) 0.202(14) 0.183(13) -0.014(10) -0.011(10) -0.037(10)
Co1 0.0411(4) 0.0624(5) 0.0367(4) -0.0074(3) -0.0054(3) 0.0013(4)
N1 0.084(4) 0.052(3) 0.039(2) -0.006(2) 0.002(2) -0.023(3)
N2 0.093(4) 0.061(3) 0.040(2) -0.006(2) 0.004(3) -0.033(3)
N3 0.046(3) 0.072(3) 0.042(2) 0.002(2) -0.007(2) 0.007(2)
N4 0.046(3) 0.071(3) 0.035(2) 0.004(2) -0.0043(19) 0.003(2)
N5 0.233(11) 0.222(12) 0.251(12) 0.000 -0.029(9) 0.000
O1 0.055(2) 0.068(3) 0.045(2) -0.0012(19) -0.0066(18) 0.018(2)
O2 0.053(3) 0.078(3) 0.081(3) 0.016(2) 0.001(2) 0.003(2)
O3 0.070(3) 0.088(4) 0.194(6) 0.044(4) 0.054(4) 0.013(3)
O4 0.048(3) 0.056(3) 0.131(4) 0.001(3) -0.011(3) 0.010(2)
O5 0.157(5) 0.061(3) 0.044(2) 0.001(2) -0.019(2) -0.041(3)
O7 0.263(11) 0.205(10) 0.233(10) 0.000 -0.020(9) 0.000
C11 0.094(10) 0.046(7) 0.049(7) 0.009(5) -0.004(7) -0.016(7)
C10 0.096(10) 0.066(8) 0.045(6) 0.001(6) -0.007(7) -0.006(7)
C11' 0.095(10) 0.093(9) 0.072(8) -0.012(7) 0.003(7) -0.025(8)
C10' 0.090(10) 0.091(9) 0.053(7) -0.007(6) 0.012(7) -0.032(8)

loop_
_atom_type_symbol
_atom_type_description
_atom_type_scat_dispersion_real
_atom_type_scat_dispersion_imag
_atom_type_scat_source
C C 0.0033 0.0016 'International Tables Vol C Tables 4.2.6.8 and 6.1.1.4'
H H 0.0000 0.0000 'International Tables Vol C Tables 4.2.6.8 and 6.1.1.4'
N N 0.0061 0.0033 'International Tables Vol C Tables 4.2.6.8 and 6.1.1.4'
O O 0.0106 0.0060 'International Tables Vol C Tables 4.2.6.8 and 6.1.1.4'
Co Co 0.3494 0.9721 'International Tables Vol C Tables 4.2.6.8 and 6.1.1.4'

loop_
_geom_angle_atom_site_label_1
_geom_angle_atom_site_label_2
_geom_angle_atom_site_label_3
_geom_angle
_geom_angle_site_symmetry_1
_geom_angle_site_symmetry_3
H6C O6 H6D 106.0 . .
O2 C1 O1 120.4(5) . .
O2 C1 C2 120.9(5) . .
O1 C1 C2 118.7(5) . .
C3 C2 C7 118.9(5) . .
C3 C2 C1 120.5(5) . .
C7 C2 C1 120.5(5) . .
C2 C3 C4 120.0(6) . .
C2 C3 H3 120.0 . .
C4 C3 H3 120.0 . .
C5 C4 C3 121.0(6) . .
C5 C4 H4 119.5 . .
C3 C4 H4 119.5 . .
C4 C5 C6 119.2(6) . .
C4 C5 C8 121.3(6) . .
C6 C5 C8 119.6(6) . .
C7 C6 C5 120.8(6) . .
C7 C6 H6 119.6 . .
C5 C6 H6 119.6 . .
C6 C7 C2 120.0(5) . .
C6 C7 H7 120.0 . .
C2 C7 H7 120.0 . .
O3 C8 O4 121.6(7) . .
O3 C8 C5 120.7(7) . .
O4 C8 C5 117.7(7) . .
N1 C9 N2 114.4(5) . .
N1 C9 H9 122.8 . .
N2 C9 H9 122.8 . .
C15 C12 C13 118.7(5) . .
C15 C12 N2 122.0(5) . .
C13 C12 N2 119.2(5) . .
C12 C13 C14 119.4(5) . .
C12 C13 H13 120.3 . .
C14 C13 H13 120.3 . .
C17 C14 C13 120.3(5) . .
C17 C14 H14 119.9 . .
C13 C14 H14 119.9 . .
C12 C15 C16 122.8(5) . .
C12 C15 H15 118.6 . .
C16 C15 H15 118.6 . .
C17 C16 C15 118.3(5) . .
C17 C16 H16 120.9 . .
C15 C16 H16 120.9 . .
C16 C17 C14 120.4(5) . .
C16 C17 O5 124.0(5) . .
C14 C17 O5 115.5(5) . .
C19 C18 C20 120.5(6) . .
C19 C18 O5 120.3(6) . .
C20 C18 O5 119.1(6) . .
C18 C19 C26 120.0(7) . 10_534
C18 C19 H19 120.0 . .
C26 C19 H19 120.0 10_534 .
C18 C20 C25 120.5(6) . 10_534
C18 C20 H20 119.8 . .
C25 C20 H20 119.8 10_534 .
N3 C21 N4 112.4(5) . .
N3 C21 H21 123.8 . .
N4 C21 H21 123.8 . .
C23 C22 N3 110.9(5) . .
C23 C22 H22 124.5 . .
N3 C22 H22 124.5 . .
C22 C23 N4 106.0(5) . .
C22 C23 H23 127.0 . .
N4 C23 H23 127.0 . .
C26 C24 C25 121.0(5) . .
C26 C24 N4 120.2(5) . .
C25 C24 N4 118.8(5) . .
C24 C25 C20 118.1(6) . 12_554
C24 C25 H25 120.9 . .
C20 C25 H25 120.9 12_554 .
C24 C26 C19 119.8(6) . 12_554
C24 C26 H26 120.1 . .
C19 C26 H26 120.1 12_554 .
O7 C27 N5 102(2) . .
O7 C27 C27 46.7(13) . 6_657
N5 C27 C27 54.9(10) . 6_657
O7 C27 C28 149(2) . 6_657
N5 C27 C28 51.3(8) . 6_657
C27 C27 C28 104.4(14) 6_657 6_657
O7 C27 H27A 129.4 . .
N5 C27 H27A 128.9 . .
C27 C27 H27A 175.5 6_657 .
C28 C27 H27A 78.8 6_657 .
N5 C28 C27 49.9(8) . 6_657
N5 C28 H28A 111.7 . .
C27 C28 H28A 151.4 6_657 .
N5 C28 H28B 107.9 . .
C27 C28 H28B 65.9 6_657 .
H28A C28 H28B 109.5 . .
N5 C28 H28C 108.8 . .
C27 C28 H28C 98.2 6_657 .
H28A C28 H28C 109.5 . .
H28B C28 H28C 109.4 . .
O4 Co1 O1 140.44(18) 22_665 .
O4 Co1 N1 101.6(2) 22_665 .
O1 Co1 N1 105.53(18) . .
O4 Co1 N3 106.72(19) 22_665 .
O1 Co1 N3 95.64(17) . .
N1 Co1 N3 101.27(19) . .
O4 Co1 O2 93.85(17) 22_665 .
O1 Co1 O2 58.09(15) . .
N1 Co1 O2 90.50(18) . .
N3 Co1 O2 153.46(17) . .
C9 N1 C10' 102.6(8) . .
C9 N1 C10 103.5(7) . .
C10' N1 C10 36.7(8) . .
C9 N1 Co1 128.9(4) . .
C10' N1 Co1 125.1(7) . .
C10 N1 Co1 125.2(6) . .
C9 N2 C11' 103.3(8) . .
C9 N2 C12 128.8(5) . .
C11' N2 C12 124.8(8) . .
C9 N2 C11 104.1(7) . .
C11' N2 C11 38.0(8) . .
C12 N2 C11 124.0(7) . .
C21 N3 C22 104.4(5) . .
C21 N3 Co1 126.6(4) . .
C22 N3 Co1 128.5(4) . .
C21 N4 C23 106.3(4) . .
C21 N4 C24 126.0(5) . .
C23 N4 C24 127.6(4) . .
C27 N5 C27 70.2(19) 6_657 .
C27 N5 C28 78.8(14) 6_657 .
C27 N5 C28 144(2) . .
C27 N5 C28 144(2) 6_657 6_657
C27 N5 C28 78.8(14) . 6_657
C28 N5 C28 136(3) . 6_657
C1 O1 Co1 98.8(3) . .
C1 O2 Co1 82.7(3) . .
C8 O4 Co1 105.1(5) . 22_565
C17 O5 C18 118.9(4) . .
C27 O7 C27 87(3) 6_657 .
C10 C11 N2 106.3(12) . .
C10 C11 H11A 126.9 . .
N2 C11 H11A 126.9 . .
C11 C10 N1 108.0(12) . .
C11 C10 H10A 126.0 . .
N1 C10 H10A 126.0 . .
C10' C11' N2 105.1(13) . .
C10' C11' H11B 127.4 . .
N2 C11' H11B 127.4 . .
N1 C10' C11' 110.9(13) . .
N1 C10' H10B 124.5 . .
C11' C10' H10B 124.5 . .

loop_
_geom_bond_atom_site_label_1
_geom_bond_atom_site_label_2
_geom_bond_distance
_geom_bond_site_symmetry_2
O6 H6C 0.8500 .
O6 H6D 0.8498 .
C1 O2 1.242(6) .
C1 O1 1.257(6) .
C1 C2 1.493(8) .
C2 C3 1.385(7) .
C2 C7 1.386(8) .
C3 C4 1.394(8) .
C3 H3 0.9500 .
C4 C5 1.348(8) .
C4 H4 0.9500 .
C5 C6 1.393(8) .
C5 C8 1.500(9) .
C6 C7 1.375(8) .
C6 H6 0.9500 .
C7 H7 0.9500 .
C8 O3 1.230(9) .
C8 O4 1.268(9) .
C9 N1 1.297(6) .
C9 N2 1.309(7) .
C9 H9 0.9500 .
C12 C15 1.343(7) .
C12 C13 1.364(7) .
C12 N2 1.431(6) .
C13 C14 1.379(7) .
C13 H13 0.9500 .
C14 C17 1.360(7) .
C14 H14 0.9500 .
C15 C16 1.365(7) .
C15 H15 0.9500 .
C16 C17 1.349(8) .
C16 H16 0.9500 .
C17 O5 1.393(7) .
C18 C19 1.352(9) .
C18 C20 1.357(10) .
C18 O5 1.395(7) .
C19 C26 1.374(8) 10_534
C19 H19 0.9500 .
C20 C25 1.391(8) 10_534
C20 H20 0.9500 .
C21 N3 1.312(7) .
C21 N4 1.333(7) .
C21 H21 0.9500 .
C22 C23 1.337(8) .
C22 N3 1.358(7) .
C22 H22 0.9500 .
C23 N4 1.366(6) .
C23 H23 0.9500 .
C24 C26 1.360(8) .
C24 C25 1.372(8) .
C24 N4 1.439(6) .
C25 C20 1.391(8) 12_554
C25 H25 0.9500 .
C26 C19 1.374(8) 12_554
C26 H26 0.9500 .
C27 O7 1.269(11) .
C27 N5 1.514(11) .
C27 C27 1.74(4) 6_657
C27 C28 1.94(3) 6_657
C27 H27A 0.9603 .
C28 N5 1.544(10) .
C28 C27 1.94(3) 6_657
C28 H28A 0.9598 .
C28 H28B 0.9599 .
C28 H28C 0.9603 .
Co1 O4 1.989(4) 22_665
Co1 O1 2.033(4) .
Co1 N1 2.037(4) .
Co1 N3 2.055(4) .
Co1 O2 2.388(4) .
N1 C10' 1.344(15) .
N1 C10 1.459(17) .
N2 C11' 1.385(17) .
N2 C11 1.466(14) .
N5 C27 1.514(11) 6_657
N5 C28 1.544(10) 6_657
O4 Co1 1.989(4) 22_565
O7 C27 1.269(11) 6_657
C11 C10 1.330(19) .
C11 H11A 0.9500 .
C10 H10A 0.9500 .
C11' C10' 1.346(19) .
C11' H11B 0.9500 .
C10' H10B 0.9500 .

loop_
_geom_torsion_atom_site_label_1
_geom_torsion_atom_site_label_2
_geom_torsion_atom_site_label_3
_geom_torsion_atom_site_label_4
_geom_torsion
_geom_torsion_site_symmetry_1
_geom_torsion_site_symmetry_4
O2 C1 C2 C3 5.9(8) . .
O1 C1 C2 C3 -173.8(5) . .
O2 C1 C2 C7 -173.8(5) . .
O1 C1 C2 C7 6.5(7) . .
C7 C2 C3 C4 -0.8(8) . .
C1 C2 C3 C4 179.5(5) . .
C2 C3 C4 C5 1.2(9) . .
C3 C4 C5 C6 -1.0(9) . .
C3 C4 C5 C8 177.5(6) . .
C4 C5 C6 C7 0.4(10) . .
C8 C5 C6 C7 -178.1(6) . .
C5 C6 C7 C2 0.0(10) . .
C3 C2 C7 C6 0.3(8) . .
C1 C2 C7 C6 180.0(5) . .
C4 C5 C8 O3 -175.2(7) . .
C6 C5 C8 O3 3.2(10) . .
C4 C5 C8 O4 3.5(9) . .
C6 C5 C8 O4 -178.1(6) . .
C15 C12 C13 C14 1.7(10) . .
N2 C12 C13 C14 -177.6(6) . .
C12 C13 C14 C17 -2.4(10) . .
C13 C12 C15 C16 1.0(11) . .
N2 C12 C15 C16 -179.7(7) . .
C12 C15 C16 C17 -3.0(11) . .
C15 C16 C17 C14 2.3(11) . .
C15 C16 C17 O5 -174.8(6) . .
C13 C14 C17 C16 0.3(11) . .
C13 C14 C17 O5 177.7(6) . .
C20 C18 C19 C26 -2.6(10) . 10_534
O5 C18 C19 C26 172.2(6) . 10_534
C19 C18 C20 C25 3.3(10) . 10_534
O5 C18 C20 C25 -171.5(5) . 10_534
N3 C22 C23 N4 0.4(7) . .
C26 C24 C25 C20 -3.1(9) . 12_554
N4 C24 C25 C20 178.6(5) . 12_554
C25 C24 C26 C19 3.9(9) . 12_554
N4 C24 C26 C19 -177.8(5) . 12_554
N2 C9 N1 C10' -17.4(13) . .
N2 C9 N1 C10 20.3(12) . .
N2 C9 N1 Co1 -177.0(4) . .
O4 Co1 N1 C9 -45.7(6) 22_665 .
O1 Co1 N1 C9 105.2(6) . .
N3 Co1 N1 C9 -155.6(6) . .
O2 Co1 N1 C9 48.3(6) . .
O4 Co1 N1 C10' 158.9(14) 22_665 .
O1 Co1 N1 C10' -50.2(14) . .
N3 Co1 N1 C10' 49.0(14) . .
O2 Co1 N1 C10' -107.1(14) . .
O4 Co1 N1 C10 113.6(12) 22_665 .
O1 Co1 N1 C10 -95.4(12) . .
N3 Co1 N1 C10 3.7(12) . .
O2 Co1 N1 C10 -152.3(12) . .
N1 C9 N2 C11' 20.5(13) . .
N1 C9 N2 C12 -179.1(6) . .
N1 C9 N2 C11 -18.7(11) . .
C15 C12 N2 C9 -156.9(7) . .
C13 C12 N2 C9 22.4(10) . .
C15 C12 N2 C11' -0.3(16) . .
C13 C12 N2 C11' 179.0(14) . .
C15 C12 N2 C11 46.2(14) . .
C13 C12 N2 C11 -134.5(12) . .
N4 C21 N3 C22 -0.9(7) . .
N4 C21 N3 Co1 171.1(4) . .
C23 C22 N3 C21 0.3(7) . .
C23 C22 N3 Co1 -171.5(4) . .
O4 Co1 N3 C21 7.9(5) 22_665 .
O1 Co1 N3 C21 -139.1(5) . .
N1 Co1 N3 C21 113.8(5) . .
O2 Co1 N3 C21 -131.4(5) . .
O4 Co1 N3 C22 178.1(5) 22_665 .
O1 Co1 N3 C22 31.1(5) . .
N1 Co1 N3 C22 -76.0(5) . .
O2 Co1 N3 C22 38.8(7) . .
N3 C21 N4 C23 1.2(7) . .
N3 C21 N4 C24 -177.9(5) . .
C22 C23 N4 C21 -0.9(6) . .
C22 C23 N4 C24 178.2(5) . .
C26 C24 N4 C21 31.5(8) . .
C25 C24 N4 C21 -150.2(6) . .
C26 C24 N4 C23 -147.4(6) . .
C25 C24 N4 C23 30.8(8) . .
O7 C27 N5 C27 0.000(8) . 6_657
C28 C27 N5 C27 162(3) 6_657 6_657
O7 C27 N5 C28 31(5) . .
C27 C27 N5 C28 31(5) 6_657 .
C28 C27 N5 C28 -167(2) 6_657 .
O7 C27 N5 C28 -162(3) . 6_657
C27 C27 N5 C28 -162(3) 6_657 6_657
C27 C28 N5 C27 -29(5) 6_657 .
C27 C28 N5 C28 169.2(18) 6_657 6_657
O2 C1 O1 Co1 -0.2(6) . .
C2 C1 O1 Co1 179.5(4) . .
O4 Co1 O1 C1 51.1(4) 22_665 .
N1 Co1 O1 C1 -80.5(3) . .
N3 Co1 O1 C1 176.1(3) . .
O2 Co1 O1 C1 0.1(3) . .
O1 C1 O2 Co1 0.2(5) . .
C2 C1 O2 Co1 -179.5(4) . .
O4 Co1 O2 C1 -150.4(3) 22_665 .
O1 Co1 O2 C1 -0.1(3) . .
N1 Co1 O2 C1 107.9(3) . .
N3 Co1 O2 C1 -9.1(6) . .
O3 C8 O4 Co1 -0.6(8) . 22_565
C5 C8 O4 Co1 -179.3(4) . 22_565
C16 C17 O5 C18 -25.5(10) . .
C14 C17 O5 C18 157.3(6) . .
C19 C18 O5 C17 107.2(7) . .
C20 C18 O5 C17 -77.9(8) . .
N5 C27 O7 C27 0.000(4) . 6_657
C28 C27 O7 C27 -27(4) 6_657 6_657
C9 N2 C11 C10 8.6(16) . .
C11' N2 C11 C10 -85.0(19) . .
C12 N2 C11 C10 170.2(11) . .
N2 C11 C10 N1 2.8(18) . .
C9 N1 C10 C11 -13.2(16) . .
C10' N1 C10 C11 79.8(19) . .
Co1 N1 C10 C11 -176.9(10) . .
C9 N2 C11' C10' -14.2(16) . .
C12 N2 C11' C10' -175.7(11) . .
C11 N2 C11' C10' 81.9(19) . .
C9 N1 C10' C11' 6.9(18) . .
C10 N1 C10' C11' -89(2) . .
Co1 N1 C10' C11' 167.5(11) . .
N2 C11' C10' N1 5(2) . .
